data_1540049
loop_
_publ_author_name
'Hake, D.'
'Urland, W.'

_publ_section_title
;
 Darstellung und Kristallstruktur von Ln Al3 Cl12 (Ln= Tb, Dy, Ho) und
 thermischer Abbau zu Ln Cl3
;
_journal_name_full 'Zeitschrift fuer Anorganische und Allgemeine Chemie'
_journal_page_first 99
_journal_page_last 105
_journal_volume 586
_journal_year 1990
_chemical_formula_sum 'Al3 Cl12 Dy'
_chemical_name_systematic 'Dy Al3 Cl12'
_space_group_IT_number 151
_symmetry_space_group_name_Hall 'P 31 2 (0 0 4)'
_symmetry_space_group_name_H-M 'P 31 1 2'
_cell_angle_alpha 90
_cell_angle_beta 90
_cell_angle_gamma 120
_cell_formula_units_Z 3
_cell_length_a 10.492
_cell_length_b 10.492
_cell_length_c 15.636
_cell_volume 1490.640
_citation_journal_id_ASTM ZAACAB
_cod_data_source_file Hake_ZAACAB_1990_1226.cif
_cod_data_source_block Al3Cl12Dy1
_cod_original_cell_volume 1490.64
_cod_original_sg_symbol_Hall 'P 31 2 (x,y,z+1/3)'
_cod_original_formula_sum 'Al3 Cl12 Dy1'
_cod_database_code 1540049

loop_
_symmetry_equiv_pos_as_xyz
x,y,z
-y,x-y,z+1/3
-x+y,-x,z+2/3
-y,-x,-z+2/3
x,x-y,-z
-x+y,y,-z+1/3

loop_
_atom_site_label
_atom_site_type_symbol
_atom_site_fract_x
_atom_site_fract_y
_atom_site_fract_z
_atom_site_occupancy
_atom_site_U_iso_or_equiv
Cl1 Cl-1 0.7934 0.5945 0.2795 1 0.0
Cl2 Cl-1 0.2178 0.347 0.2781 1 0.0
Cl3 Cl-1 0.5051 0.6683 0.202 1 0.0
Dy1 Dy+3 0.5026 0.4974 0.3333 1 0.0
Cl5 Cl-1 0.0201 0.4869 0.3796 1 0.0
Cl4 Cl-1 0.664 0.5009 0.4834 1 0.0
Al2 Al+3 0.1205 0.3636 0.3975 1 0.0
Cl6 Cl-1 0.9984 0.1617 0.4562 1 0.0
Al1 Al+3 0.7315 0.2685 0.8333 1 0.0
